data_4032634
loop_
_publ_author_name
'Kolanji, Kubandiran'
'Ravat, Prince'
'Bogomyakov, Artem S.'
'Ovcharenko, Victor I.'
'Schollmeyer, Dieter'
'Baumgarten, Martin'

_publ_section_title
;
 Mixed Phenyl and Thiophene Oligomers for Bridging Nitronyl Nitroxides.
;
_journal_name_full 'The Journal of organic chemistry'
_journal_paper_doi 10.1021/acs.joc.7b00435
_journal_year 2017
_chemical_formula_moiety 'C26 H30 N4 O4 S3'
_chemical_formula_sum 'C26 H30 N4 O4 S3'
_chemical_formula_weight 558.72
_space_group_crystal_system monoclinic
_space_group_IT_number 14
_space_group_name_Hall '-P 2yn'
_space_group_name_H-M_alt 'P 1 21/n 1'
_symmetry_space_group_name_Hall '-P 2yn'
_symmetry_space_group_name_H-M 'P 1 21/n 1'
_atom_sites_solution_hydrogens geom
_audit_creation_method SHELXL-2014/7
_cell_angle_alpha 90
_cell_angle_beta 107.466(8)
_cell_angle_gamma 90
_cell_formula_units_Z 4
_cell_length_a 12.5445(12)
_cell_length_b 11.1792(7)
_cell_length_c 20.415(2)
_cell_measurement_reflns_used 13149
_cell_measurement_temperature 173(2)
_cell_measurement_theta_max 28.47
_cell_measurement_theta_min 2.27
_cell_volume 2731.0(4)
_computing_cell_refinement 'STOE X-AREA'
_computing_data_collection 'STOE X-AREA'
_computing_data_reduction 'STOE X-RED'
_computing_structure_refinement 'SHELXL-2014/7 (Sheldrick, 2014)'
_computing_structure_solution SIR-2004
_diffrn_ambient_temperature 173(2)
_diffrn_detector 'image plate (34 cm diameter)'
_diffrn_detector_area_resol_mean 6.67
_diffrn_detector_type STOE
_diffrn_measured_fraction_theta_full 0.995
_diffrn_measured_fraction_theta_max 0.979
_diffrn_measurement_details ' 142 frames, detector distance = 70 mm'
_diffrn_measurement_device '2-circle goniometer'
_diffrn_measurement_device_type 'STOE IPDS 2T'
_diffrn_measurement_method 'rotation method'
_diffrn_radiation_type MoK\a
_diffrn_radiation_wavelength 0.71073
_diffrn_reflns_av_R_equivalents 0.0462
_diffrn_reflns_av_unetI/netI 0.0738
_diffrn_reflns_Laue_measured_fraction_full 0.995
_diffrn_reflns_Laue_measured_fraction_max 0.979
_diffrn_reflns_limit_h_max 16
_diffrn_reflns_limit_h_min -16
_diffrn_reflns_limit_k_max 12
_diffrn_reflns_limit_k_min -14
_diffrn_reflns_limit_l_max 27
_diffrn_reflns_limit_l_min -27
_diffrn_reflns_number 14822
_diffrn_reflns_point_group_measured_fraction_full 0.995
_diffrn_reflns_point_group_measured_fraction_max 0.979
_diffrn_reflns_theta_full 25.242
_diffrn_reflns_theta_max 28.378
_diffrn_reflns_theta_min 2.498
_diffrn_source 'sealed X-ray tube, 12 x 0.4 mm long-fine focus'
_exptl_absorpt_coefficient_mu 0.311
_exptl_absorpt_correction_type none
_exptl_crystal_colour green
_exptl_crystal_density_diffrn 1.359
_exptl_crystal_description plate
_exptl_crystal_F_000 1176
_exptl_crystal_size_max 0.180
_exptl_crystal_size_mid 0.130
_exptl_crystal_size_min 0.050
_refine_diff_density_max 0.638
_refine_diff_density_min -0.314
_refine_diff_density_rms 0.072
_refine_ls_extinction_method none
_refine_ls_goodness_of_fit_ref 1.013
_refine_ls_hydrogen_treatment constr
_refine_ls_matrix_type full
_refine_ls_number_parameters 342
_refine_ls_number_reflns 6703
_refine_ls_number_restraints 0
_refine_ls_restrained_S_all 1.013
_refine_ls_R_factor_all 0.1643
_refine_ls_R_factor_gt 0.0709
_refine_ls_shift/su_max 0.000
_refine_ls_shift/su_mean 0.000
_refine_ls_structure_factor_coef Fsqd
_refine_ls_weighting_details 'w=1/[\s^2^(Fo^2^)+(0.0839P)^2^+2.0751P] where P=(Fo^2^+2Fc^2^)/3'
_refine_ls_weighting_scheme calc
_refine_ls_wR_factor_gt 0.1590
_refine_ls_wR_factor_ref 0.2159
_reflns_Friedel_coverage 0.000
_reflns_number_gt 3146
_reflns_number_total 6703
_reflns_threshold_expression 'I > 2\s(I)'
_cod_data_source_file jo7b00435_si_002.cif
_cod_data_source_block ttt-nn
_cod_original_cell_volume 2730.9(4)
_cod_database_code 4032634
_shelx_shelxl_version_number 2014/7
_shelx_space_group_comment
;
The symmetry employed for this shelxl refinement is uniquely defined
by the following loop, which should always be used as a source of
symmetry information in preference to the above space-group names.
They are only intended as comments.
;
_shelx_estimated_absorpt_t_min 0.946
_shelx_estimated_absorpt_t_max 0.985

loop_
_space_group_symop_operation_xyz
'x, y, z'
'-x+1/2, y+1/2, -z+1/2'
'-x, -y, -z'
'x-1/2, -y-1/2, z-1/2'

loop_
_atom_site_label
_atom_site_type_symbol
_atom_site_fract_x
_atom_site_fract_y
_atom_site_fract_z
_atom_site_U_iso_or_equiv
_atom_site_adp_type
_atom_site_occupancy
_atom_site_site_symmetry_order
_atom_site_calc_flag
_atom_site_refinement_flags_posn
_atom_site_refinement_flags_adp
C1 C 0.4477(4) 0.9522(4) 0.3610(2) 0.0494(11) Uani 1 1 d . .
N2 N 0.3424(3) 0.9688(4) 0.32059(18) 0.0538(10) Uani 1 1 d . .
C3 C 0.3264(4) 1.0892(4) 0.2869(2) 0.0504(11) Uani 1 1 d . .
C4 C 0.4232(4) 1.1600(4) 0.3367(2) 0.0509(11) Uani 1 1 d . .
N5 N 0.5018(3) 1.0584(4) 0.36680(17) 0.0496(9) Uani 1 1 d . .
O6 O 0.2644(3) 0.8893(4) 0.3044(2) 0.0755(11) Uani 1 1 d . .
C7 C 0.3410(5) 1.0702(5) 0.2163(2) 0.0628(13) Uani 1 1 d . .
H7A H 0.2863 1.0114 0.1907 0.094 Uiso 1 1 calc R U
H7B H 0.4167 1.0408 0.2215 0.094 Uiso 1 1 calc R U
H7C H 0.3295 1.1462 0.1912 0.094 Uiso 1 1 calc R U
C8 C 0.2103(4) 1.1363(5) 0.2810(3) 0.0659(14) Uani 1 1 d . .
H8A H 0.2026 1.2177 0.2623 0.099 Uiso 1 1 calc R U
H8B H 0.1994 1.1372 0.3266 0.099 Uiso 1 1 calc R U
H8C H 0.1542 1.0843 0.2504 0.099 Uiso 1 1 calc R U
C9 C 0.4789(4) 1.2528(5) 0.3037(3) 0.0606(12) Uani 1 1 d . .
H9A H 0.5078 1.2142 0.2694 0.091 Uiso 1 1 calc R U
H9B H 0.5407 1.2902 0.3391 0.091 Uiso 1 1 calc R U
H9C H 0.4242 1.3141 0.2814 0.091 Uiso 1 1 calc R U
C10 C 0.3924(5) 1.2154(5) 0.3974(3) 0.0733(16) Uani 1 1 d . .
H10A H 0.3407 1.2822 0.3810 0.110 Uiso 1 1 calc R U
H10B H 0.4603 1.2446 0.4315 0.110 Uiso 1 1 calc R U
H10C H 0.3567 1.1547 0.4184 0.110 Uiso 1 1 calc R U
O11 O 0.6044(3) 1.0735(3) 0.40112(16) 0.0636(9) Uani 1 1 d . .
C12 C 0.4946(4) 0.8413(4) 0.3916(2) 0.0492(10) Uani 1 1 d . .
S13 S 0.63770(10) 0.82332(11) 0.42860(5) 0.0513(3) Uani 1 1 d . .
C14 C 0.6197(4) 0.6755(4) 0.4455(2) 0.0489(10) Uani 1 1 d . .
C15 C 0.5080(4) 0.6437(5) 0.4240(2) 0.0557(12) Uani 1 1 d . .
H15 H 0.4816 0.5659 0.4295 0.067 Uiso 1 1 calc R U
C16 C 0.4383(4) 0.7384(5) 0.3933(2) 0.0556(12) Uani 1 1 d . .
H16 H 0.3594 0.7314 0.3754 0.067 Uiso 1 1 calc R U
C17 C 0.7120(4) 0.5970(4) 0.4787(2) 0.0496(11) Uani 1 1 d . .
S18 S 0.68702(12) 0.44407(12) 0.48068(6) 0.0603(4) Uani 1 1 d . .
C19 C 0.8239(4) 0.4144(4) 0.5259(2) 0.0497(11) Uani 1 1 d . .
C20 C 0.8850(5) 0.5185(5) 0.5383(3) 0.0642(13) Uani 1 1 d . .
H20 H 0.9625 0.5215 0.5627 0.077 Uiso 1 1 calc R U
C21 C 0.8212(4) 0.6197(5) 0.5111(2) 0.0623(13) Uani 1 1 d . .
H21 H 0.8520 0.6979 0.5151 0.075 Uiso 1 1 calc R U
C22 C 0.8560(4) 0.2920(4) 0.5461(2) 0.0495(11) Uani 1 1 d . .
S23 S 0.98534(11) 0.25660(11) 0.60135(5) 0.0510(3) Uani 1 1 d . .
C24 C 0.9518(4) 0.1048(4) 0.5967(2) 0.0500(11) Uani 1 1 d . .
C25 C 0.8460(4) 0.0855(5) 0.5535(2) 0.0588(13) Uani 1 1 d . .
H25 H 0.8129 0.0086 0.5435 0.071 Uiso 1 1 calc R U
C26 C 0.7926(4) 0.1914(5) 0.5258(2) 0.0583(12) Uani 1 1 d . .
H26 H 0.7185 0.1935 0.4954 0.070 Uiso 1 1 calc R U
C27 C 1.0267(4) 0.0185(4) 0.6373(2) 0.0486(10) Uani 1 1 d . .
N28 N 1.1246(3) 0.0424(3) 0.68395(17) 0.0464(8) Uani 1 1 d . .
C29 C 1.1710(4) -0.0641(4) 0.7278(2) 0.0489(10) Uani 1 1 d . .
C30 C 1.1043(4) -0.1670(4) 0.6827(2) 0.0491(10) Uani 1 1 d . .
N31 N 1.0066(3) -0.1001(4) 0.63717(18) 0.0525(9) Uani 1 1 d . .
O32 O 1.1678(3) 0.1476(3) 0.69680(16) 0.0590(8) Uani 1 1 d . .
C33 C 1.2968(4) -0.0694(5) 0.7423(3) 0.0637(13) Uani 1 1 d . .
H33A H 1.3150 -0.0644 0.6989 0.096 Uiso 1 1 calc R U
H33B H 1.3251 -0.1450 0.7653 0.096 Uiso 1 1 calc R U
H33C H 1.3315 -0.0023 0.7719 0.096 Uiso 1 1 calc R U
C34 C 1.1422(5) -0.0453(5) 0.7949(2) 0.0660(14) Uani 1 1 d . .
H34A H 1.1750 0.0301 0.8161 0.099 Uiso 1 1 calc R U
H34B H 1.1722 -0.1117 0.8263 0.099 Uiso 1 1 calc R U
H34C H 1.0608 -0.0421 0.7851 0.099 Uiso 1 1 calc R U
C35 C 1.1651(5) -0.2254(5) 0.6366(3) 0.0709(15) Uani 1 1 d . .
H35A H 1.1128 -0.2760 0.6025 0.106 Uiso 1 1 calc R U
H35B H 1.2267 -0.2746 0.6646 0.106 Uiso 1 1 calc R U
H35C H 1.1948 -0.1632 0.6131 0.106 Uiso 1 1 calc R U
C36 C 1.0623(4) -0.2633(4) 0.7216(3) 0.0586(12) Uani 1 1 d . .
H36A H 1.0148 -0.3197 0.6888 0.088 Uiso 1 1 calc R U
H36B H 1.0188 -0.2261 0.7488 0.088 Uiso 1 1 calc R U
H36C H 1.1261 -0.3062 0.7522 0.088 Uiso 1 1 calc R U
O37 O 0.9226(3) -0.1552(3) 0.59804(18) 0.0734(11) Uani 1 1 d . .

loop_
_atom_site_aniso_label
_atom_site_aniso_U_11
_atom_site_aniso_U_22
_atom_site_aniso_U_33
_atom_site_aniso_U_23
_atom_site_aniso_U_13
_atom_site_aniso_U_12
C1 0.047(3) 0.059(3) 0.039(2) -0.0005(19) 0.0082(18) -0.002(2)
N2 0.051(2) 0.054(2) 0.050(2) 0.0045(17) 0.0053(17) -0.003(2)
C3 0.048(3) 0.052(3) 0.052(2) 0.003(2) 0.015(2) 0.000(2)
C4 0.052(3) 0.056(3) 0.046(2) 0.001(2) 0.0154(19) 0.005(2)
N5 0.049(2) 0.056(2) 0.0398(17) -0.0002(17) 0.0067(16) -0.002(2)
O6 0.063(2) 0.067(2) 0.085(2) 0.0009(19) 0.0039(19) -0.012(2)
C7 0.064(3) 0.076(4) 0.046(2) 0.003(2) 0.013(2) 0.004(3)
C8 0.050(3) 0.073(4) 0.075(3) 0.009(3) 0.020(2) 0.008(3)
C9 0.057(3) 0.059(3) 0.066(3) 0.003(2) 0.019(2) -0.010(3)
C10 0.084(4) 0.079(4) 0.058(3) -0.014(3) 0.023(3) 0.006(3)
O11 0.051(2) 0.069(2) 0.0591(18) 0.0045(17) -0.0009(16) -0.0083(18)
C12 0.045(2) 0.055(3) 0.043(2) 0.002(2) 0.0072(18) -0.002(2)
S13 0.0517(7) 0.0553(7) 0.0436(5) 0.0032(5) 0.0095(5) -0.0007(6)
C14 0.056(3) 0.056(3) 0.0347(18) 0.0016(18) 0.0123(18) 0.005(2)
C15 0.060(3) 0.056(3) 0.051(2) 0.003(2) 0.015(2) -0.005(3)
C16 0.055(3) 0.059(3) 0.052(2) 0.003(2) 0.014(2) -0.001(3)
C17 0.058(3) 0.052(3) 0.0367(19) 0.0040(18) 0.0115(19) -0.001(2)
S18 0.0568(8) 0.0588(8) 0.0573(6) 0.0114(6) 0.0050(5) -0.0039(6)
C19 0.054(3) 0.055(3) 0.0366(19) 0.0027(19) 0.0082(18) 0.004(2)
C20 0.060(3) 0.063(3) 0.061(3) -0.005(2) 0.005(2) -0.004(3)
C21 0.058(3) 0.062(3) 0.059(3) -0.008(2) 0.006(2) 0.001(3)
C22 0.049(3) 0.059(3) 0.0362(19) 0.0039(19) 0.0073(18) 0.003(2)
S23 0.0544(7) 0.0482(6) 0.0448(5) -0.0001(5) 0.0067(5) -0.0015(6)
C24 0.053(3) 0.053(3) 0.041(2) 0.0015(19) 0.0100(19) -0.004(2)
C25 0.062(3) 0.057(3) 0.049(2) 0.002(2) 0.003(2) -0.010(3)
C26 0.057(3) 0.062(3) 0.046(2) 0.003(2) 0.001(2) -0.006(3)
C27 0.054(3) 0.052(3) 0.039(2) 0.0033(19) 0.0114(19) -0.003(2)
N28 0.049(2) 0.040(2) 0.0485(18) -0.0012(15) 0.0115(16) -0.0021(17)
C29 0.054(3) 0.043(2) 0.050(2) 0.0048(19) 0.018(2) 0.001(2)
C30 0.052(3) 0.046(2) 0.053(2) 0.000(2) 0.020(2) 0.002(2)
N31 0.058(2) 0.051(2) 0.0468(19) -0.0046(17) 0.0134(17) -0.009(2)
O32 0.057(2) 0.0446(18) 0.0665(19) 0.0017(15) 0.0052(16) -0.0048(16)
C33 0.049(3) 0.053(3) 0.084(3) 0.008(3) 0.012(2) 0.005(2)
C34 0.082(4) 0.065(3) 0.053(3) 0.000(2) 0.023(3) -0.002(3)
C35 0.082(4) 0.062(3) 0.083(3) -0.012(3) 0.047(3) 0.002(3)
C36 0.057(3) 0.047(3) 0.073(3) 0.006(2) 0.023(2) -0.003(2)
O37 0.077(3) 0.064(2) 0.071(2) -0.0093(18) 0.0099(19) -0.020(2)

loop_
_atom_type_symbol
_atom_type_description
_atom_type_scat_dispersion_real
_atom_type_scat_dispersion_imag
_atom_type_scat_source
C C 0.0033 0.0016 'International Tables Vol C Tables 4.2.6.8 and 6.1.1.4'
H H 0.0000 0.0000 'International Tables Vol C Tables 4.2.6.8 and 6.1.1.4'
N N 0.0061 0.0033 'International Tables Vol C Tables 4.2.6.8 and 6.1.1.4'
O O 0.0106 0.0060 'International Tables Vol C Tables 4.2.6.8 and 6.1.1.4'
S S 0.1246 0.1234 'International Tables Vol C Tables 4.2.6.8 and 6.1.1.4'

loop_
_geom_angle_atom_site_label_1
_geom_angle_atom_site_label_2
_geom_angle_atom_site_label_3
_geom_angle
N2 C1 N5 107.9(4)
N2 C1 C12 125.9(4)
N5 C1 C12 126.2(4)
O6 N2 C1 126.4(4)
O6 N2 C3 121.0(4)
C1 N2 C3 112.1(4)
N2 C3 C8 109.9(4)
N2 C3 C7 105.8(4)
C8 C3 C7 111.1(4)
N2 C3 C4 100.8(3)
C8 C3 C4 114.8(4)
C7 C3 C4 113.6(4)
N5 C4 C9 111.4(4)
N5 C4 C10 105.5(4)
C9 C4 C10 110.0(4)
N5 C4 C3 99.9(4)
C9 C4 C3 115.7(4)
C10 C4 C3 113.5(4)
O11 N5 C1 124.0(4)
O11 N5 C4 123.5(4)
C1 N5 C4 112.0(4)
C3 C7 H7A 109.5
C3 C7 H7B 109.5
H7A C7 H7B 109.5
C3 C7 H7C 109.5
H7A C7 H7C 109.5
H7B C7 H7C 109.5
C3 C8 H8A 109.5
C3 C8 H8B 109.5
H8A C8 H8B 109.5
C3 C8 H8C 109.5
H8A C8 H8C 109.5
H8B C8 H8C 109.5
C4 C9 H9A 109.5
C4 C9 H9B 109.5
H9A C9 H9B 109.5
C4 C9 H9C 109.5
H9A C9 H9C 109.5
H9B C9 H9C 109.5
C4 C10 H10A 109.5
C4 C10 H10B 109.5
H10A C10 H10B 109.5
C4 C10 H10C 109.5
H10A C10 H10C 109.5
H10B C10 H10C 109.5
C16 C12 C1 126.6(4)
C16 C12 S13 111.7(4)
C1 C12 S13 121.7(4)
C14 S13 C12 91.0(2)
C15 C14 C17 125.8(5)
C15 C14 S13 111.4(4)
C17 C14 S13 122.8(4)
C14 C15 C16 112.7(5)
C14 C15 H15 123.6
C16 C15 H15 123.6
C12 C16 C15 113.2(5)
C12 C16 H16 123.4
C15 C16 H16 123.4
C21 C17 C14 131.7(5)
C21 C17 S18 109.6(4)
C14 C17 S18 118.7(4)
C19 S18 C17 92.5(2)
C20 C19 C22 130.8(5)
C20 C19 S18 110.3(4)
C22 C19 S18 118.8(4)
C19 C20 C21 112.9(5)
C19 C20 H20 123.5
C21 C20 H20 123.5
C17 C21 C20 114.6(5)
C17 C21 H21 122.7
C20 C21 H21 122.7
C26 C22 C19 127.1(4)
C26 C22 S23 111.0(4)
C19 C22 S23 122.0(4)
C22 S23 C24 91.3(2)
C25 C24 C27 127.5(5)
C25 C24 S23 111.0(4)
C27 C24 S23 121.4(4)
C24 C25 C26 112.5(5)
C24 C25 H25 123.8
C26 C25 H25 123.8
C22 C26 C25 114.2(5)
C22 C26 H26 122.9
C25 C26 H26 122.9
N28 C27 N31 109.2(4)
N28 C27 C24 125.7(4)
N31 C27 C24 125.0(4)
O32 N28 C27 124.7(4)
O32 N28 C29 122.6(4)
C27 N28 C29 112.1(4)
N28 C29 C33 110.0(4)
N28 C29 C34 105.7(4)
C33 C29 C34 110.0(4)
N28 C29 C30 101.0(3)
C33 C29 C30 115.5(4)
C34 C29 C30 113.8(4)
N31 C30 C36 109.2(4)
N31 C30 C35 107.4(4)
C36 C30 C35 109.5(4)
N31 C30 C29 101.1(3)
C36 C30 C29 115.1(4)
C35 C30 C29 113.8(4)
O37 N31 C27 126.6(4)
O37 N31 C30 121.1(4)
C27 N31 C30 111.8(4)
C29 C33 H33A 109.5
C29 C33 H33B 109.5
H33A C33 H33B 109.5
C29 C33 H33C 109.5
H33A C33 H33C 109.5
H33B C33 H33C 109.5
C29 C34 H34A 109.5
C29 C34 H34B 109.5
H34A C34 H34B 109.5
C29 C34 H34C 109.5
H34A C34 H34C 109.5
H34B C34 H34C 109.5
C30 C35 H35A 109.5
C30 C35 H35B 109.5
H35A C35 H35B 109.5
C30 C35 H35C 109.5
H35A C35 H35C 109.5
H35B C35 H35C 109.5
C30 C36 H36A 109.5
C30 C36 H36B 109.5
H36A C36 H36B 109.5
C30 C36 H36C 109.5
H36A C36 H36C 109.5
H36B C36 H36C 109.5

loop_
_geom_bond_atom_site_label_1
_geom_bond_atom_site_label_2
_geom_bond_distance
C1 N2 1.344(6)
C1 N5 1.355(6)
C1 C12 1.434(6)
N2 O6 1.289(5)
N2 C3 1.497(6)
C3 C8 1.519(7)
C3 C7 1.521(6)
C3 C4 1.547(7)
C4 N5 1.508(6)
C4 C9 1.516(7)
C4 C10 1.535(6)
N5 O11 1.279(5)
C7 H7A 0.9800
C7 H7B 0.9800
C7 H7C 0.9800
C8 H8A 0.9800
C8 H8B 0.9800
C8 H8C 0.9800
C9 H9A 0.9800
C9 H9B 0.9800
C9 H9C 0.9800
C10 H10A 0.9800
C10 H10B 0.9800
C10 H10C 0.9800
C12 C16 1.356(7)
C12 S13 1.737(5)
S13 C14 1.717(5)
C14 C15 1.383(7)
C14 C17 1.449(6)
C15 C16 1.396(7)
C15 H15 0.9500
C16 H16 0.9500
C17 C21 1.354(7)
C17 S18 1.741(5)
S18 C19 1.720(5)
C19 C20 1.375(7)
C19 C22 1.451(6)
C20 C21 1.401(7)
C20 H20 0.9500
C21 H21 0.9500
C22 C26 1.368(7)
C22 S23 1.722(5)
S23 C24 1.745(5)
C24 C25 1.372(7)
C24 C27 1.426(6)
C25 C26 1.394(7)
C25 H25 0.9500
C26 H26 0.9500
C27 N28 1.336(6)
C27 N31 1.349(6)
N28 O32 1.288(5)
N28 C29 1.498(6)
C29 C33 1.517(7)
C29 C34 1.531(6)
C29 C30 1.552(6)
C30 N31 1.497(6)
C30 C36 1.523(6)
C30 C35 1.524(6)
N31 O37 1.274(5)
C33 H33A 0.9800
C33 H33B 0.9800
C33 H33C 0.9800
C34 H34A 0.9800
C34 H34B 0.9800
C34 H34C 0.9800
C35 H35A 0.9800
C35 H35B 0.9800
C35 H35C 0.9800
C36 H36A 0.9800
C36 H36B 0.9800
C36 H36C 0.9800

loop_
_geom_torsion_atom_site_label_1
_geom_torsion_atom_site_label_2
_geom_torsion_atom_site_label_3
_geom_torsion_atom_site_label_4
_geom_torsion
N5 C1 N2 O6 -178.1(4)
C12 C1 N2 O6 2.7(7)
N5 C1 N2 C3 9.7(5)
C12 C1 N2 C3 -169.5(4)
O6 N2 C3 C8 42.7(6)
C1 N2 C3 C8 -144.7(4)
O6 N2 C3 C7 -77.3(5)
C1 N2 C3 C7 95.4(4)
O6 N2 C3 C4 164.2(4)
C1 N2 C3 C4 -23.1(5)
N2 C3 C4 N5 25.1(4)
C8 C3 C4 N5 143.1(4)
C7 C3 C4 N5 -87.7(4)
N2 C3 C4 C9 144.7(4)
C8 C3 C4 C9 -97.3(5)
C7 C3 C4 C9 31.9(6)
N2 C3 C4 C10 -86.7(5)
C8 C3 C4 C10 31.3(6)
C7 C3 C4 C10 160.6(4)
N2 C1 N5 O11 -179.0(4)
C12 C1 N5 O11 0.2(7)
N2 C1 N5 C4 9.1(5)
C12 C1 N5 C4 -171.7(4)
C9 C4 N5 O11 42.8(5)
C10 C4 N5 O11 -76.5(5)
C3 C4 N5 O11 165.5(4)
C9 C4 N5 C1 -145.3(4)
C10 C4 N5 C1 95.4(5)
C3 C4 N5 C1 -22.5(4)
N2 C1 C12 C16 -9.7(7)
N5 C1 C12 C16 171.2(4)
N2 C1 C12 S13 167.1(3)
N5 C1 C12 S13 -12.0(6)
C16 C12 S13 C14 0.4(3)
C1 C12 S13 C14 -176.8(4)
C12 S13 C14 C15 -0.7(3)
C12 S13 C14 C17 179.8(4)
C17 C14 C15 C16 -179.7(4)
S13 C14 C15 C16 0.8(5)
C1 C12 C16 C15 177.0(4)
S13 C12 C16 C15 0.0(5)
C14 C15 C16 C12 -0.5(6)
C15 C14 C17 C21 -168.7(5)
S13 C14 C17 C21 10.8(7)
C15 C14 C17 S18 11.0(6)
S13 C14 C17 S18 -169.6(2)
C21 C17 S18 C19 0.6(4)
C14 C17 S18 C19 -179.1(3)
C17 S18 C19 C20 -0.2(4)
C17 S18 C19 C22 178.1(3)
C22 C19 C20 C21 -178.3(5)
S18 C19 C20 C21 -0.2(5)
C14 C17 C21 C20 178.8(4)
S18 C17 C21 C20 -0.9(5)
C19 C20 C21 C17 0.8(6)
C20 C19 C22 C26 -172.9(5)
S18 C19 C22 C26 9.1(6)
C20 C19 C22 S23 7.3(7)
S18 C19 C22 S23 -170.7(2)
C26 C22 S23 C24 -0.2(4)
C19 C22 S23 C24 179.6(4)
C22 S23 C24 C25 0.8(4)
C22 S23 C24 C27 -175.9(4)
C27 C24 C25 C26 175.3(4)
S23 C24 C25 C26 -1.2(5)
C19 C22 C26 C25 179.8(4)
S23 C22 C26 C25 -0.4(5)
C24 C25 C26 C22 1.0(6)
C25 C24 C27 N28 -172.9(5)
S23 C24 C27 N28 3.3(6)
C25 C24 C27 N31 3.2(8)
S23 C24 C27 N31 179.3(3)
N31 C27 N28 O32 -179.9(4)
C24 C27 N28 O32 -3.3(7)
N31 C27 N28 C29 -8.8(5)
C24 C27 N28 C29 167.8(4)
O32 N28 C29 C33 -47.2(5)
C27 N28 C29 C33 141.6(4)
O32 N28 C29 C34 71.6(5)
C27 N28 C29 C34 -99.7(4)
O32 N28 C29 C30 -169.6(4)
C27 N28 C29 C30 19.1(4)
N28 C29 C30 N31 -20.3(4)
C33 C29 C30 N31 -138.9(4)
C34 C29 C30 N31 92.5(4)
N28 C29 C30 C36 -137.9(4)
C33 C29 C30 C36 103.5(5)
C34 C29 C30 C36 -25.1(6)
N28 C29 C30 C35 94.5(5)
C33 C29 C30 C35 -24.1(6)
C34 C29 C30 C35 -152.7(4)
N28 C27 N31 O37 -178.0(4)
C24 C27 N31 O37 5.3(7)
N28 C27 N31 C30 -6.4(5)
C24 C27 N31 C30 177.0(4)
C36 C30 N31 O37 -48.5(5)
C35 C30 N31 O37 70.3(5)
C29 C30 N31 O37 -170.2(4)
C36 C30 N31 C27 139.3(4)
C35 C30 N31 C27 -101.9(4)
C29 C30 N31 C27 17.6(4)
